data_7059541
loop_
_publ_author_name
'Topi\'c, Edi'
'Pisk, Jana'
'Agustin, Dominique'
'Jendrlin, Martin'
'Cvijanovi\'c, Danijela'
'Vrdoljak, Vi\<snja'
'Rub\<ci\'c, Mirta'

_publ_section_title
;
 Discrete and polymeric ensembles based on dinuclear molybdenum(vi)
 building blocks with adaptive carbohydrazide ligands: from the design to
 catalytic epoxidation
;
_journal_issue 19
_journal_name_full 'New Journal of Chemistry'
_journal_page_first 8085
_journal_page_last 8097
_journal_paper_doi 10.1039/D0NJ01045F
_journal_volume 44
_journal_year 2020
_chemical_formula_moiety 'C17 H18 N4 O5'
_chemical_formula_sum 'C17 H18 N4 O5'
_chemical_formula_weight 358.35
_chemical_name_systematic 1,3-bis[(E)-[(2-hydroxy-4-methoxyphenyl)methylidene]amino]urea
_space_group_crystal_system monoclinic
_space_group_IT_number 15
_space_group_name_Hall '-C 2yc'
_space_group_name_H-M_alt 'C 1 2/c 1'
_atom_sites_solution_hydrogens mixed
_atom_sites_solution_primary dual
_audit_creation_date 2019-07-16
_audit_creation_method
;
Olex2 1.2
(compiled 2018.05.29 svn.r3508 for OlexSys, GUI svn.r5506)
;
_audit_update_record
;
2020-02-10 deposited with the CCDC.	2020-04-27 downloaded from the CCDC.
;
_cell_angle_alpha 90
_cell_angle_beta 104.692(8)
_cell_angle_gamma 90
_cell_formula_units_Z 4
_cell_length_a 9.3305(8)
_cell_length_b 10.2881(7)
_cell_length_c 18.0461(16)
_cell_measurement_reflns_used 922
_cell_measurement_temperature 298
_cell_measurement_theta_max 25.7390
_cell_measurement_theta_min 4.5700
_cell_volume 1675.7(2)
_computing_cell_refinement
;
CrysAlisPro, Agilent Technologies,
Version 1.171.37.35 (release 13-08-2014 CrysAlis171 .NET)
(compiled Aug 13 2014,18:06:01)
;
_computing_data_collection
;
CrysAlisPro, Agilent Technologies,
Version 1.171.37.35 (release 13-08-2014 CrysAlis171 .NET)
(compiled Aug 13 2014,18:06:01)
;
_computing_data_reduction
;
CrysAlisPro, Agilent Technologies,
Version 1.171.37.35 (release 13-08-2014 CrysAlis171 .NET)
(compiled Aug 13 2014,18:06:01)
;
_computing_molecular_graphics 'Olex2 (Dolomanov et al., 2009)'
_computing_publication_material 'Olex2 (Dolomanov et al., 2009)'
_computing_structure_refinement 'ShelXL (Sheldrick, 2015)'
_computing_structure_solution 'ShelXD (Sheldrick, 2008)'
_diffrn_ambient_temperature 298
_diffrn_detector 'CCD plate'
_diffrn_detector_area_resol_mean 16.3426
_diffrn_detector_type Sapphire3
_diffrn_measured_fraction_theta_full 0.995
_diffrn_measured_fraction_theta_max 0.996
_diffrn_measurement_details
;
#__ type_ start__ end____ width___ exp.time_
  1 omega    5.00   88.00   1.0000   37.5000
omega____ theta____ kappa____ phi______ frames
    -       22.3432   37.0000   30.0000 83

#__ type_ start__ end____ width___ exp.time_
  2 omega  -38.00   10.00   1.0000   37.5000
omega____ theta____ kappa____ phi______ frames
    -       22.3432  -57.0000 -150.0000 48

#__ type_ start__ end____ width___ exp.time_
  3 omega   33.00   92.00   1.0000   37.5000
omega____ theta____ kappa____ phi______ frames
    -       22.3432 -179.0000 -120.0000 59

#__ type_ start__ end____ width___ exp.time_
  4 omega    7.00   43.00   1.0000   37.5000
omega____ theta____ kappa____ phi______ frames
    -       22.3432   57.0000   90.0000 36

#__ type_ start__ end____ width___ exp.time_
  5 omega    7.00   87.00   1.0000   37.5000
omega____ theta____ kappa____ phi______ frames
    -       22.3432   57.0000  -90.0000 80

#__ type_ start__ end____ width___ exp.time_
  6 omega   35.00   89.00   1.0000   37.5000
omega____ theta____ kappa____ phi______ frames
    -       22.3432  179.0000    0.0000 54

#__ type_ start__ end____ width___ exp.time_
  7 omega  -10.00   92.00   1.0000   37.5000
omega____ theta____ kappa____ phi______ frames
    -       22.3432    0.0000  -30.0000 102
;
_diffrn_measurement_device 'four-circle diffractometer'
_diffrn_measurement_device_type 'Xcalibur, Sapphire3'
_diffrn_measurement_method '\w scans'
_diffrn_orient_matrix_UB_11 -0.0627765000
_diffrn_orient_matrix_UB_12 -0.0352947000
_diffrn_orient_matrix_UB_13 -0.0206153000
_diffrn_orient_matrix_UB_21 0.0471391000
_diffrn_orient_matrix_UB_22 -0.0493886000
_diffrn_orient_matrix_UB_23 -0.0078486000
_diffrn_orient_matrix_UB_31 -0.0033814000
_diffrn_orient_matrix_UB_32 -0.0326777000
_diffrn_orient_matrix_UB_33 0.0341320000
_diffrn_radiation_monochromator graphite
_diffrn_radiation_probe x-ray
_diffrn_radiation_type MoK\a
_diffrn_radiation_wavelength 0.71073
_diffrn_reflns_av_R_equivalents 0.0566
_diffrn_reflns_av_unetI/netI 0.0697
_diffrn_reflns_Laue_measured_fraction_full 0.995
_diffrn_reflns_Laue_measured_fraction_max 0.996
_diffrn_reflns_limit_h_max 11
_diffrn_reflns_limit_h_min -11
_diffrn_reflns_limit_k_max 13
_diffrn_reflns_limit_k_min -13
_diffrn_reflns_limit_l_max 22
_diffrn_reflns_limit_l_min -22
_diffrn_reflns_number 7739
_diffrn_reflns_point_group_measured_fraction_full 0.995
_diffrn_reflns_point_group_measured_fraction_max 0.996
_diffrn_reflns_theta_full 25.242
_diffrn_reflns_theta_max 26.987
_diffrn_reflns_theta_min 4.130
_diffrn_source 'Enhance (Mo) X-ray Source'
_exptl_absorpt_coefficient_mu 0.107
_exptl_absorpt_correction_T_max 1.00000
_exptl_absorpt_correction_T_min 0.97036
_exptl_absorpt_correction_type multi-scan
_exptl_absorpt_process_details
;
CrysAlisPro, Agilent Technologies,
Version 1.171.37.35 (release 13-08-2014 CrysAlis171 .NET)
(compiled Aug 13 2014,18:06:01)
Empirical absorption correction using spherical harmonics,
 implemented in SCALE3 ABSPACK scaling algorithm.
;
_exptl_crystal_colour colourless
_exptl_crystal_colour_primary colourless
_exptl_crystal_density_diffrn 1.420
_exptl_crystal_description plate
_exptl_crystal_F_000 752
_exptl_crystal_preparation 'Reaction between carbohydrazide and 4-methoxysalicylaldehide in methanol.'
_exptl_crystal_recrystallization_method 'crystallized from methanol'
_exptl_crystal_size_max 0.22
_exptl_crystal_size_mid 0.19
_exptl_crystal_size_min 0.03
_refine_diff_density_max 0.142
_refine_diff_density_min -0.145
_refine_diff_density_rms 0.037
_refine_ls_extinction_method none
_refine_ls_goodness_of_fit_ref 1.053
_refine_ls_hydrogen_treatment mixed
_refine_ls_matrix_type full
_refine_ls_number_parameters 125
_refine_ls_number_reflns 1821
_refine_ls_number_restraints 5
_refine_ls_restrained_S_all 1.052
_refine_ls_R_factor_all 0.1372
_refine_ls_R_factor_gt 0.0664
_refine_ls_shift/su_max 0.000
_refine_ls_shift/su_mean 0.000
_refine_ls_structure_factor_coef Fsqd
_refine_ls_weighting_details 'w=1/[\s^2^(Fo^2^)+(0.0317P)^2^] where P=(Fo^2^+2Fc^2^)/3'
_refine_ls_weighting_scheme calc
_refine_ls_wR_factor_gt 0.1061
_refine_ls_wR_factor_ref 0.1242
_reflns_Friedel_coverage 0.000
_reflns_number_gt 995
_reflns_number_total 1821
_reflns_threshold_expression 'I > 2\s(I)'
_cod_data_source_file d0nj01045f2.cif
_cod_data_source_block H4L6
_cod_depositor_comments
;Adding full bibliography for 7059536--7059543.cif.

 Adding full bibliography for 7059536--7059543.cif.
;
_cod_database_code 7059541
_shelx_shelxl_version_number 2018/3
_shelx_space_group_comment
;
The symmetry employed for this shelxl refinement is uniquely defined
by the following loop, which should always be used as a source of
symmetry information in preference to the above space-group names.
They are only intended as comments.
;
_shelx_estimated_absorpt_t_max 0.995
_shelx_estimated_absorpt_t_min 0.979
_reflns_odcompleteness_completeness 99.70
_reflns_odcompleteness_iscentric 1
_reflns_odcompleteness_theta 30.44
_olex2_refinement_description
;
1. Fixed Uiso
 At 1.2 times of:
  All C(H) groups, All N(H) groups, All O(H) groups
 At 1.5 times of:
  All C(H,H,H) groups
2. Restrained distances
 N2-H2
 0.86 with sigma of 0.02
 O1-H1
 0.82 with sigma of 0.02
3. Rigid body (RIGU) restrains
 C1, C7
 with sigma for 1-2 distances of 0.004 and sigma for 1-3 distances of 0.004
4.a Me refined with riding coordinates:
 C9(H9A,H9B,H9C)
4.b Aromatic/amide H refined with riding coordinates:
 C5(H5), C7(H7), C6(H6), C3(H3)
;
_olex2_exptl_crystal_mounting_method 'mounted on glass fiber with shellac glue'
_olex2_submission_special_instructions 'No special instructions were received'
_publcif_funding_html
;
;

loop_
_space_group_symop_operation_xyz
'x, y, z'
'-x, y, -z+1/2'
'x+1/2, y+1/2, z'
'-x+1/2, y+1/2, -z+1/2'
'-x, -y, -z'
'x, -y, z-1/2'
'-x+1/2, -y+1/2, -z'
'x+1/2, -y+1/2, z-1/2'

loop_
_atom_site_label
_atom_site_type_symbol
_atom_site_fract_x
_atom_site_fract_y
_atom_site_fract_z
_atom_site_U_iso_or_equiv
_atom_site_adp_type
_atom_site_occupancy
_atom_site_site_symmetry_order
_atom_site_calc_flag
_atom_site_refinement_flags_posn
_atom_site_refinement_flags_adp
_atom_site_refinement_flags_occupancy
_atom_site_disorder_assembly
_atom_site_disorder_group
O3 O 1.4255(2) 0.11747(17) 0.44052(10) 0.0661(6) Uani 1 1 d . . . . .
O1 O 0.9157(2) 0.07695(15) 0.33566(11) 0.0584(6) Uani 1 1 d D . . . .
H1 H 0.840(2) 0.124(2) 0.3219(15) 0.070 Uiso 1 1 d DR . . . .
O2 O 0.500000 0.1492(2) 0.250000 0.0541(7) Uani 1 2 d S T P . .
N1 N 0.7580(2) 0.28374(18) 0.30178(11) 0.0436(5) Uani 1 1 d . . . . .
N2 N 0.6244(2) 0.34307(19) 0.27240(12) 0.0488(6) Uani 1 1 d D . . . .
H2 H 0.617(3) 0.4195(17) 0.2533(12) 0.059 Uiso 1 1 d DR . . . .
C5 C 1.2843(3) 0.3164(2) 0.40119(13) 0.0482(7) Uani 1 1 d . . . . .
H5 H 1.367450 0.369429 0.415418 0.058 Uiso 1 1 calc R . . . .
C7 C 0.8760(3) 0.3533(2) 0.31582(13) 0.0447(6) Uani 1 1 d . U . . .
H7 H 0.869608 0.441909 0.305250 0.054 Uiso 1 1 calc R . . . .
C6 C 1.1460(3) 0.3691(2) 0.36996(13) 0.0478(7) Uani 1 1 d . . . . .
H6 H 1.138000 0.458712 0.363340 0.057 Uiso 1 1 calc R . . . .
C8 C 0.500000 0.2672(3) 0.250000 0.0431(9) Uani 1 2 d S T P . .
C1 C 1.0185(3) 0.2942(2) 0.34800(13) 0.0384(6) Uani 1 1 d . U . . .
C3 C 1.1713(3) 0.1054(2) 0.38887(13) 0.0492(7) Uani 1 1 d . . . . .
H3 H 1.179938 0.015808 0.395550 0.059 Uiso 1 1 calc R . . . .
C2 C 1.0350(3) 0.1588(2) 0.35739(13) 0.0414(6) Uani 1 1 d . . . . .
C9 C 1.5587(3) 0.1900(3) 0.46450(16) 0.0681(9) Uani 1 1 d . . . . .
H9A H 1.640008 0.131919 0.483954 0.102 Uiso 1 1 calc R . . . .
H9B H 1.575788 0.237465 0.421735 0.102 Uiso 1 1 calc R . . . .
H9C H 1.550261 0.249821 0.504026 0.102 Uiso 1 1 calc R . . . .
C4 C 1.2965(3) 0.1827(2) 0.41092(13) 0.0458(7) Uani 1 1 d . . . . .

loop_
_atom_site_aniso_label
_atom_site_aniso_U_11
_atom_site_aniso_U_22
_atom_site_aniso_U_33
_atom_site_aniso_U_23
_atom_site_aniso_U_13
_atom_site_aniso_U_12
O3 0.0455(15) 0.0646(13) 0.0807(14) 0.0064(10) 0.0024(11) 0.0064(11)
O1 0.0431(14) 0.0348(10) 0.0945(14) 0.0004(9) 0.0122(12) -0.0036(9)
O2 0.0485(19) 0.0350(13) 0.0737(17) 0.000 0.0061(14) 0.000
N1 0.0364(14) 0.0403(11) 0.0541(13) 0.0041(10) 0.0114(11) 0.0023(11)
N2 0.0370(14) 0.0349(11) 0.0723(15) 0.0057(11) 0.0100(11) 0.0004(12)
C5 0.0387(18) 0.0471(16) 0.0564(17) -0.0005(12) 0.0079(14) -0.0083(13)
C7 0.0478(18) 0.0344(13) 0.0542(16) 0.0049(11) 0.0170(14) -0.0026(13)
C6 0.0470(19) 0.0360(13) 0.0594(17) -0.0006(12) 0.0118(14) -0.0055(13)
C8 0.042(3) 0.043(2) 0.044(2) 0.000 0.0106(19) 0.000
C1 0.0385(16) 0.0342(13) 0.0426(14) -0.0013(10) 0.0105(12) -0.0003(12)
C3 0.051(2) 0.0343(13) 0.0615(18) 0.0014(11) 0.0121(15) 0.0021(14)
C2 0.0388(17) 0.0372(13) 0.0488(15) -0.0033(11) 0.0121(13) -0.0037(13)
C9 0.040(2) 0.089(2) 0.069(2) 0.0063(15) 0.0019(16) 0.0015(17)
C4 0.0407(18) 0.0525(16) 0.0435(16) 0.0037(12) 0.0093(13) 0.0038(14)

loop_
_atom_type_symbol
_atom_type_description
_atom_type_scat_dispersion_real
_atom_type_scat_dispersion_imag
_atom_type_scat_source
C C 0.0033 0.0016 'International Tables Vol C Tables 4.2.6.8 and 6.1.1.4'
H H 0.0000 0.0000 'International Tables Vol C Tables 4.2.6.8 and 6.1.1.4'
N N 0.0061 0.0033 'International Tables Vol C Tables 4.2.6.8 and 6.1.1.4'
O O 0.0106 0.0060 'International Tables Vol C Tables 4.2.6.8 and 6.1.1.4'

loop_
_geom_angle_atom_site_label_1
_geom_angle_atom_site_label_2
_geom_angle_atom_site_label_3
_geom_angle
_geom_angle_site_symmetry_1
_geom_angle_site_symmetry_3
_geom_angle_publ_flag
C4 O3 C9 118.6(2) . . ?
C2 O1 H1 107(2) . . ?
C7 N1 N2 118.6(2) . . ?
N1 N2 H2 122.9(17) . . ?
N1 N2 C8 118.7(2) . . ?
C8 N2 H2 115.2(17) . . ?
C6 C5 H5 120.7 . . ?
C6 C5 C4 118.6(2) . . ?
C4 C5 H5 120.7 . . ?
N1 C7 H7 120.0 . . ?
N1 C7 C1 120.1(2) . . ?
C1 C7 H7 120.0 . . ?
C5 C6 H6 118.6 . . ?
C5 C6 C1 122.9(2) . . ?
C1 C6 H6 118.6 . . ?
O2 C8 N2 124.68(15) . 2_655 ?
O2 C8 N2 124.68(15) . . ?
N2 C8 N2 110.6(3) . 2_655 ?
C6 C1 C7 121.1(2) . . ?
C6 C1 C2 117.1(2) . . ?
C2 C1 C7 121.8(2) . . ?
C2 C3 H3 119.5 . . ?
C2 C3 C4 121.0(2) . . ?
C4 C3 H3 119.5 . . ?
O1 C2 C1 121.1(2) . . ?
C3 C2 O1 118.2(2) . . ?
C3 C2 C1 120.6(2) . . ?
O3 C9 H9A 109.5 . . ?
O3 C9 H9B 109.5 . . ?
O3 C9 H9C 109.5 . . ?
H9A C9 H9B 109.5 . . ?
H9A C9 H9C 109.5 . . ?
H9B C9 H9C 109.5 . . ?
O3 C4 C5 125.0(2) . . ?
O3 C4 C3 115.3(2) . . ?
C3 C4 C5 119.7(2) . . ?

loop_
_geom_bond_atom_site_label_1
_geom_bond_atom_site_label_2
_geom_bond_distance
_geom_bond_site_symmetry_2
_geom_bond_publ_flag
O3 C9 1.420(3) . ?
O3 C4 1.363(3) . ?
O1 H1 0.840(17) . ?
O1 C2 1.372(3) . ?
O2 C8 1.214(4) . ?
N1 N2 1.369(3) . ?
N1 C7 1.283(3) . ?
N2 H2 0.854(15) . ?
N2 C8 1.372(3) . ?
C5 H5 0.9300 . ?
C5 C6 1.381(3) . ?
C5 C4 1.388(3) . ?
C7 H7 0.9300 . ?
C7 C1 1.444(3) . ?
C6 H6 0.9300 . ?
C6 C1 1.388(3) . ?
C1 C2 1.407(3) . ?
C3 H3 0.9300 . ?
C3 C2 1.369(3) . ?
C3 C4 1.386(3) . ?
C9 H9A 0.9600 . ?
C9 H9B 0.9600 . ?
C9 H9C 0.9600 . ?

loop_
_geom_torsion_atom_site_label_1
_geom_torsion_atom_site_label_2
_geom_torsion_atom_site_label_3
_geom_torsion_atom_site_label_4
_geom_torsion
_geom_torsion_site_symmetry_1
_geom_torsion_site_symmetry_2
_geom_torsion_site_symmetry_3
_geom_torsion_site_symmetry_4
_geom_torsion_publ_flag
N1 N2 C8 O2 -4.6(2) . . . . ?
N1 N2 C8 N2 175.4(2) . . . 2_655 ?
N1 C7 C1 C6 -174.3(2) . . . . ?
N1 C7 C1 C2 6.8(3) . . . . ?
N2 N1 C7 C1 178.98(19) . . . . ?
C5 C6 C1 C7 179.8(2) . . . . ?
C5 C6 C1 C2 -1.2(3) . . . . ?
C7 N1 N2 C8 173.37(18) . . . . ?
C7 C1 C2 O1 0.5(3) . . . . ?
C7 C1 C2 C3 -179.3(2) . . . . ?
C6 C5 C4 O3 179.6(2) . . . . ?
C6 C5 C4 C3 0.4(3) . . . . ?
C6 C1 C2 O1 -178.5(2) . . . . ?
C6 C1 C2 C3 1.7(3) . . . . ?
C2 C3 C4 O3 -179.2(2) . . . . ?
C2 C3 C4 C5 0.1(3) . . . . ?
C9 O3 C4 C5 0.8(3) . . . . ?
C9 O3 C4 C3 -179.9(2) . . . . ?
C4 C5 C6 C1 0.2(4) . . . . ?
C4 C3 C2 O1 179.0(2) . . . . ?
C4 C3 C2 C1 -1.2(3) . . . . ?
